data_4113975
loop_
_publ_author_name
'Vladimir K. Dioumaev'
'Bok R. Yoo'
'Leo J. Procopio'
'Patrick J. Carroll'
'Donald H. Berry'

_publ_section_title
;
 Structure and Reactivity of Bis(silyl) Dihydride Complexes
 (PMe3)3Ru(SiR3)2(H)2: Model Compounds and Real Intermediates in a
 Dehydrogenative C-Si Bond Forming Reaction
;
_journal_name_full 'Journal of the American Chemical Society'
_journal_page_first 8936
_journal_page_last 8948
_journal_paper_doi 10.1021/ja035916v
_journal_volume 125
_journal_year 2003
_chemical_formula_moiety RuSi2P3C21H43
_chemical_formula_sum 'C21 H43 P3 Ru Si2'
_chemical_formula_weight 545.73
_space_group_IT_number 33
_symmetry_cell_setting orthorhombic
_symmetry_Int_Tables_number 33
_symmetry_space_group_name_Hall 'P 2c -2n'
_symmetry_space_group_name_H-M 'P n a 21'
_audit_creation_date 'Thu Jul 21 14:08:24 1994'
_audit_creation_method 'from TEXRAY.INF file'
_cell_angle_alpha 90
_cell_angle_beta 90
_cell_angle_gamma 90
_cell_formula_units_Z 4
_cell_length_a 18.0290(6)
_cell_length_b 16.2315(6)
_cell_length_c 9.5547(4)
_cell_measurement_reflns_used 0
_cell_measurement_temperature 273.2
_cell_measurement_theta_max 0.0
_cell_measurement_theta_min 0.0
_cell_volume 2796.07(18)
_computing_cell_refinement 'MSC/RAXIS-IIc Area Detector'
_computing_data_collection 'MSC/RAXIS-IIc Area Detector'
_computing_data_reduction teXsan
_computing_publication_material teXsan
_computing_structure_refinement teXsan
_computing_structure_solution SIR88
_diffrn_ambient_temperature 273.2
_diffrn_measurement_device 'image plate area detector'
_diffrn_measurement_device_type 'Rigaku R-AXIS IIc'
_diffrn_measurement_method 'phi oscillations'
_diffrn_radiation_monochromator graphite
_diffrn_radiation_source 'rotating anode'
_diffrn_radiation_type MoKalpha
_diffrn_radiation_wavelength 0.7107
_diffrn_reflns_av_R_equivalents 6.69
_diffrn_reflns_limit_h_max 22
_diffrn_reflns_limit_h_min 0
_diffrn_reflns_limit_k_max 20
_diffrn_reflns_limit_k_min -19
_diffrn_reflns_limit_l_max 12
_diffrn_reflns_limit_l_min -12
_diffrn_reflns_number 20088
_diffrn_reflns_theta_max 26.73
_diffrn_reflns_theta_min 2.00
_exptl_absorpt_coefficient_mu 0.824
_exptl_crystal_colour unknown
_exptl_crystal_density_diffrn 1.296
_exptl_crystal_density_meas 0.000
_exptl_crystal_description unknown
_exptl_crystal_F_000 1144.00
_exptl_crystal_size_max 0.250
_exptl_crystal_size_mid 0.270
_exptl_crystal_size_min 0.300
_refine_diff_density_max -0.49
_refine_diff_density_min 0.50
_refine_ls_extinction_coef 10.32845
_refine_ls_extinction_method Zachariasen_type_2_gaussian_isotropic
_refine_ls_goodness_of_fit_obs 1.580
_refine_ls_matrix_type full
_refine_ls_number_parameters 244
_refine_ls_number_reflns 2553
_refine_ls_number_restraints 0
_refine_ls_R_factor_obs 0.0420
_refine_ls_shift/esd_max 0.0770
_refine_ls_structure_factor_coef F
_refine_ls_weighting_scheme sigma
_refine_ls_wR_factor_obs 0.0500
_reflns_number_observed 2553
_reflns_number_total 20088
_reflns_observed_criterion 3.00
_cod_data_source_file ja035916vsi20030501_113236.cif
_cod_data_source_block 3a
_cod_original_cell_volume 2796.1(3)
_cod_original_sg_symbol_H-M 'P n a 21 '
_cod_original_formula_sum 'C21 H43 Si2 P3 Ru'
_cod_database_code 4113975

loop_
_symmetry_equiv_pos_as_xyz
'   +x,   +y,   +z'
'   -x,   -y,1/2+z'
1/2-x,1/2+y,1/2+z
'1/2+x,1/2-y,   +z'

loop_
_atom_site_aniso_label
_atom_site_aniso_U_11
_atom_site_aniso_U_22
_atom_site_aniso_U_33
_atom_site_aniso_U_12
_atom_site_aniso_U_13
_atom_site_aniso_U_23
Ru() 0.0345(2) 0.0494(3) 0.0398(3) 0.0067(2) 0.0010(4) 0.0004(3)
P(1) 0.055(1) 0.060(1) 0.048(1) 0.0136(9) -0.006(1) 0.0061(10)
P(2) 0.0402(9) 0.057(1) 0.066(1) -0.0037(9) -0.002(1) 0.001(1)
P(3) 0.055(1) 0.062(1) 0.076(2) 0.007(1) -0.017(1) -0.017(1)
Si(1) 0.073(2) 0.082(2) 0.044(1) 0.033(1) 0.010(1) 0.014(1)
Si(2) 0.0396(10) 0.061(1) 0.056(1) 0.0055(9) 0.0095(10) 0.003(1)
C(1) 0.062(4) 0.049(4) 0.042(4) 0.003(3) 0.000(4) -0.001(3)
C(2) 0.093(7) 0.064(6) 0.055(5) -0.013(5) 0.005(5) 0.006(4)
C(3) 0.100(7) 0.102(7) 0.056(9) -0.046(6) 0.007(6) 0.002(6)
C(4) 0.059(5) 0.113(8) 0.063(8) -0.017(5) 0.008(4) -0.010(6)
C(5) 0.071(5) 0.092(7) 0.069(7) 0.016(5) 0.007(5) -0.013(6)
C(6) 0.063(5) 0.057(5) 0.068(6) 0.007(4) 0.014(4) 0.017(4)
C(7) 0.035(3) 0.064(5) 0.058(5) 0.004(3) 0.011(3) -0.002(4)
C(8) 0.056(4) 0.056(4) 0.063(5) 0.009(3) 0.003(5) -0.007(5)
C(9) 0.057(4) 0.071(5) 0.075(8) 0.014(4) 0.003(4) -0.001(5)
C(10) 0.051(5) 0.067(6) 0.098(7) 0.009(4) 0.004(5) -0.005(6)
C(11) 0.053(5) 0.070(6) 0.092(8) 0.009(4) 0.004(5) -0.021(5)
C(12) 0.046(4) 0.086(6) 0.056(5) 0.004(4) 0.005(4) -0.009(5)
C(13) 0.077(6) 0.059(5) 0.115(10) 0.020(5) -0.019(6) 0.002(6)
C(14) 0.070(6) 0.087(7) 0.106(9) 0.013(5) -0.037(6) -0.014(7)
C(15) 0.120(9) 0.15(1) 0.079(8) 0.051(8) 0.018(7) 0.053(9)
C(16) 0.078(5) 0.063(5) 0.104(8) -0.008(4) -0.010(8) 0.013(7)
C(17) 0.076(6) 0.060(5) 0.090(7) 0.002(4) -0.004(6) -0.024(5)
C(18) 0.045(4) 0.117(8) 0.11(1) -0.023(5) 0.000(5) 0.001(7)
C(19) 0.080(6) 0.061(5) 0.15(1) -0.018(4) -0.018(9) -0.003(8)
C(20) 0.060(6) 0.101(8) 0.12(1) 0.001(5) -0.031(6) -0.021(7)
C(21) 0.106(8) 0.092(8) 0.12(1) 0.025(7) -0.035(8) -0.047(8)

loop_
_atom_site_label
_atom_site_fract_x
_atom_site_fract_y
_atom_site_fract_z
_atom_site_U_iso_or_equiv
_atom_site_thermal_displace_type
Ru() 0.14384(2) 0.22157(3) 0.0076 0.0412 Uij
P(1) 0.1999(1) 0.1366(1) 0.1817(3) 0.0546 Uij
P(2) 0.2026(1) 0.3419(1) 0.0839(3) 0.0544 Uij
P(3) 0.0727(1) 0.1148(1) -0.0847(3) 0.0643 Uij
Si(1) 0.1786(2) 0.2599(2) -0.2249(3) 0.0664 Uij
Si(2) 0.0392(1) 0.2583(1) 0.1565(3) 0.0523 Uij
C(1) 0.2720(5) 0.2410(4) -0.3079(8) 0.0511 Uij
C(2) 0.3020(6) 0.3009(6) -0.400(1) 0.0705 Uij
C(3) 0.3676(6) 0.2902(7) -0.469(1) 0.0864 Uij
C(4) 0.4068(5) 0.2202(7) -0.453(1) 0.0784 Uij
C(5) 0.3805(5) 0.1608(6) -0.363(1) 0.0778 Uij
C(6) 0.3150(5) 0.1710(5) -0.292(1) 0.0628 Uij
C(7) -0.0105(4) 0.3598(5) 0.1265(9) 0.0526 Uij
C(8) -0.0434(4) 0.3782(4) -0.002(1) 0.0585 Uij
C(9) -0.0791(4) 0.4530(5) -0.024(1) 0.0677 Uij
C(10) -0.0806(4) 0.5124(6) 0.079(1) 0.0718 Uij
C(11) -0.0485(5) 0.4950(6) 0.205(1) 0.0716 Uij
C(12) -0.0146(4) 0.4203(6) 0.2291(10) 0.0626 Uij
C(13) 0.2213(5) 0.0295(6) 0.129(1) 0.0836 Uij
C(14) 0.2908(5) 0.1619(7) 0.245(1) 0.0877 Uij
C(15) 0.1526(7) 0.1178(9) 0.348(1) 0.1151 Uij
C(16) 0.1653(5) 0.4382(5) 0.018(2) 0.0815 Uij
C(17) 0.2024(5) 0.3667(5) 0.272(1) 0.0751 Uij
C(18) 0.3013(4) 0.3533(7) 0.038(1) 0.0909 Uij
C(19) 0.0263(5) 0.0418(5) 0.031(2) 0.0965 Uij
C(20) -0.0068(5) 0.1506(7) -0.188(1) 0.0943 Uij
C(21) 0.1169(7) 0.0433(7) -0.207(1) 0.1058 Uij

loop_
_atom_type_symbol
_atom_type_oxidation_number
_atom_type_number_in_cell
_atom_type_scat_dispersion_real
_atom_type_scat_dispersion_imag
_atom_type_scat_source
Ru 0 4 -1.259 0.836 'International Tables'
Si 0 8 0.082 0.070 'International Tables'
P 0 12 0.102 0.094 'International Tables'
C 0 84 0.003 0.002 'International Tables'
H 0 172 0.000 0.000 'International Tables'

loop_
_geom_angle_atom_site_label_1
_geom_angle_atom_site_label_2
_geom_angle_atom_site_label_3
_geom_angle
_geom_angle_publ_flag
P1 RU P2 94.22(8) yes
P1 RU P3 93.84(8) yes
P1 RU SI1 133.41(8) yes
P1 RU SI2 93.55(8) yes
P2 RU P3 171.43(8) yes
P2 RU SI1 87.34(10) yes
P2 RU SI2 87.94(8) yes
P3 RU SI1 89.2(1) yes
P3 RU SI2 88.65(8) yes
SI1 RU SI2 133.02(8) yes
RU P1 C13 116.1(4) yes
RU P1 C14 119.4(4) yes
RU P1 C15 120.3(4) yes
C13 P1 C14 96.8(5) yes
C13 P1 C15 100.3(6) yes
C14 P1 C15 99.7(7) yes
RU P2 C16 116.4(3) yes
RU P2 C17 119.0(3) yes
RU P2 C18 116.5(4) yes
C16 P2 C17 98.5(6) yes
C16 P2 C18 100.9(5) yes
C17 P2 C18 102.3(5) yes
RU P3 C19 120.4(4) yes
RU P3 C20 113.5(4) yes
RU P3 C21 118.2(4) yes
C19 P3 C20 100.0(5) yes
C19 P3 C21 100.1(6) yes
C20 P3 C21 101.4(5) yes
RU SI1 C1 125.7(3) yes
RU SI2 C7 119.3(3) yes
SI1 C1 C2 119.3(6) yes
SI1 C1 C6 126.0(6) yes
C2 C1 C6 114.7(8) yes
C1 C2 C3 122.9(9) yes
C2 C3 C4 120(1) yes
C3 C4 C5 118.6(10) yes
C4 C5 C6 121.3(9) yes
C1 C6 C5 122.0(9) yes
SI2 C7 C8 121.4(6) yes
SI2 C7 C12 122.2(6) yes
C8 C7 C12 116.4(7) yes
C7 C8 C9 121.2(9) yes
C8 C9 C10 121.0(9) yes
C9 C10 C11 118.3(8) yes
C10 C11 C12 121.2(9) yes
C7 C12 C11 121.8(8) yes

loop_
_geom_bond_atom_site_label_1
_geom_bond_atom_site_label_2
_geom_bond_distance
_geom_bond_publ_flag
RU P1 2.386(2) yes
RU P2 2.339(2) yes
RU P3 2.329(2) yes
RU SI1 2.390(3) yes
RU SI2 2.437(2) yes
P1 C13 1.850(9) yes
P1 C14 1.796(10) yes
P1 C15 1.83(1) yes
P2 C16 1.813(10) yes
P2 C17 1.84(1) yes
P2 C18 1.842(8) yes
P3 C19 1.82(1) yes
P3 C20 1.83(1) yes
P3 C21 1.83(1) yes
SI1 C1 1.886(8) yes
SI2 C7 1.897(8) yes
C1 C2 1.42(1) yes
C1 C6 1.38(1) yes
C2 C3 1.37(2) yes
C3 C4 1.35(2) yes
C4 C5 1.38(1) yes
C5 C6 1.37(1) yes
C7 C8 1.39(1) yes
C7 C12 1.39(1) yes
C8 C9 1.39(1) yes
C9 C10 1.37(1) yes
C10 C11 1.37(1) yes
C11 C12 1.38(1) yes
